data_7054829
loop_
_publ_author_name
'K\"uhling, Marcel'
'Wickleder, Claudia'
'Ferguson, Michael J.'
'Hrib, Cristian G.'
'McDonald, Robert'
'Suta, Markus'
'Hilfert, Liane'
'Takats, Josef'
'Edelmann, Frank T.'

_publ_section_title
;
 Investigation of the &#x201C;bent sandwich-like&#x201D; divalent
 lanthanide hydro-tris(pyrazolyl)borates Ln(TpiPr2)2(Ln = Sm, Eu, Tm, Yb)
;
_journal_issue 10
_journal_name_full 'New J. Chem.'
_journal_page_first 7617
_journal_paper_doi 10.1039/C5NJ00568J
_journal_volume 39
_journal_year 2015
_chemical_formula_moiety 'C47 H79 B N11 Sm'
_chemical_formula_sum 'C47 H79 B N11 Sm'
_chemical_formula_weight 959.37
_chemical_name_systematic
; 
 ? 
;
_space_group_crystal_system monoclinic
_space_group_IT_number 14
_space_group_name_Hall '-P 2yn'
_space_group_name_H-M_alt 'P 1 21/n 1'
_symmetry_space_group_name_Hall '-P 2yn'
_symmetry_space_group_name_H-M 'P 1 21/n 1'
_atom_sites_solution_hydrogens geom
_audit_creation_method SHELXL-2014
_audit_update_record
;
2015-02-26 deposited with the CCDC.
2015-05-06 downloaded from the CCDC.
;
_cell_angle_alpha 90
_cell_angle_beta 90.3416(10)
_cell_angle_gamma 90
_cell_formula_units_Z 4
_cell_length_a 13.9188(9)
_cell_length_b 16.8238(11)
_cell_length_c 21.9614(15)
_cell_measurement_reflns_used 4517
_cell_measurement_temperature 193(2)
_cell_measurement_theta_max 20.19
_cell_measurement_theta_min 2.21
_cell_volume 5142.5(6)
_computing_cell_refinement 'Bruker SAINT'
_computing_data_collection 'Bruker APEX2'
_computing_data_reduction 'Bruker SAINT'
_computing_molecular_graphics 'Bruker SHELXTL'
_computing_publication_material 'Bruker SHELXTL'
_computing_structure_refinement 'SHELXL-2014 (Sheldrick, 2014)'
_computing_structure_solution 'SHELXT-2013 (Sheldrick, 2013)'
_diffrn_ambient_temperature 193(2)
_diffrn_measured_fraction_theta_full 1.000
_diffrn_measured_fraction_theta_max 0.975
_diffrn_measurement_device_type 'Bruker APEX-II CCD'
_diffrn_measurement_method '\w scans'
_diffrn_radiation_type MoK\a
_diffrn_radiation_wavelength 0.71073
_diffrn_reflns_av_R_equivalents 0.0435
_diffrn_reflns_av_unetI/netI 0.0445
_diffrn_reflns_laue_measured_fraction_full 1.000
_diffrn_reflns_laue_measured_fraction_max 0.975
_diffrn_reflns_limit_h_max 18
_diffrn_reflns_limit_h_min -18
_diffrn_reflns_limit_k_max 22
_diffrn_reflns_limit_k_min -22
_diffrn_reflns_limit_l_max 28
_diffrn_reflns_limit_l_min -28
_diffrn_reflns_number 41002
_diffrn_reflns_point_group_measured_fraction_full 1.000
_diffrn_reflns_point_group_measured_fraction_max 0.975
_diffrn_reflns_theta_full 25.242
_diffrn_reflns_theta_max 28.144
_diffrn_reflns_theta_min 1.525
_exptl_absorpt_coefficient_mu 1.183
_exptl_absorpt_correction_T_max 0.9177
_exptl_absorpt_correction_T_min 0.7018
_exptl_absorpt_correction_type integration
_exptl_absorpt_process_details 'SADABS (Sheldrick, 2008)'
_exptl_crystal_colour colourless
_exptl_crystal_density_diffrn 1.239
_exptl_crystal_description fragment
_exptl_crystal_F_000 2020
_exptl_crystal_size_max 0.440
_exptl_crystal_size_mid 0.317
_exptl_crystal_size_min 0.185
_refine_diff_density_max 0.530
_refine_diff_density_min -0.830
_refine_diff_density_rms 0.071
_refine_ls_extinction_method none
_refine_ls_goodness_of_fit_ref 1.024
_refine_ls_hydrogen_treatment constr
_refine_ls_matrix_type full
_refine_ls_number_parameters 542
_refine_ls_number_reflns 12276
_refine_ls_number_restraints 0
_refine_ls_restrained_S_all 1.024
_refine_ls_R_factor_all 0.0399
_refine_ls_R_factor_gt 0.0287
_refine_ls_shift/su_max 0.002
_refine_ls_shift/su_mean 0.000
_refine_ls_structure_factor_coef Fsqd
_refine_ls_weighting_details 'w=1/[\s^2^(Fo^2^)+(0.0261P)^2^+1.7446P] where P=(Fo^2^+2Fc^2^)/3'
_refine_ls_weighting_scheme calc
_refine_ls_wR_factor_gt 0.0662
_refine_ls_wR_factor_ref 0.0715
_reflns_Friedel_coverage 0.000
_reflns_number_gt 10069
_reflns_number_total 12276
_reflns_threshold_expression 'I > 2\s(I)'
_cod_data_source_file c5nj00568j2.cif
_cod_data_source_block tak1428
_cod_depositor_comments 'Adding full bibliography for 7054827--7054829.cif.'
_cod_database_code 7054829
_shelx_space_group_comment
; 
The symmetry employed for this shelxl refinement is uniquely defined 
by the following loop, which should always be used as a source of 
symmetry information in preference to the above space-group names. 
They are only intended as comments. 
;
_shelx_estimated_absorpt_t_min 0.624
_shelx_estimated_absorpt_t_max 0.811
_shelxl_version_number 2014-3

loop_
_space_group_symop_operation_xyz
'x, y, z'
'-x+1/2, y+1/2, -z+1/2'
'-x, -y, -z'
'x-1/2, -y-1/2, z-1/2'

loop_
_atom_site_label
_atom_site_type_symbol
_atom_site_fract_x
_atom_site_fract_y
_atom_site_fract_z
_atom_site_U_iso_or_equiv
_atom_site_adp_type
_atom_site_occupancy
_atom_site_site_symmetry_order
_atom_site_calc_flag
_atom_site_refinement_flags_posn
_atom_site_refinement_flags_adp
Sm Sm 0.38068(2) 0.26537(2) 0.24708(2) 0.02013(4) Uani 1 1 d . .
N1 N 0.31397(14) 0.12097(13) 0.24622(9) 0.0341(5) Uani 1 1 d . .
N11 N 0.60351(12) 0.19552(11) 0.27668(8) 0.0223(4) Uani 1 1 d . .
N12 N 0.51227(13) 0.17921(11) 0.29686(8) 0.0246(4) Uani 1 1 d . .
N21 N 0.55210(13) 0.17143(11) 0.16727(8) 0.0238(4) Uani 1 1 d . .
N22 N 0.46009(13) 0.19822(11) 0.15505(8) 0.0250(4) Uani 1 1 d . .
N31 N 0.60454(12) 0.30979(11) 0.20298(8) 0.0232(4) Uani 1 1 d . .
N32 N 0.53331(13) 0.34643(11) 0.23649(8) 0.0243(4) Uani 1 1 d . .
N41 N 0.24222(13) 0.29853(11) 0.18833(8) 0.0261(4) Uani 1 1 d . .
N42 N 0.31429(13) 0.34717(11) 0.16658(8) 0.0269(4) Uani 1 1 d . .
N51 N 0.28043(13) 0.28637(11) 0.33321(8) 0.0261(4) Uani 1 1 d . .
N52 N 0.36524(13) 0.32659(11) 0.34571(8) 0.0264(4) Uani 1 1 d . .
C1 C 0.31220(18) 0.05410(16) 0.23960(12) 0.0359(6) Uani 1 1 d . .
C2 C 0.3106(3) -0.03174(16) 0.23029(16) 0.0596(9) Uani 1 1 d . .
H2A H 0.3003 -0.0584 0.2694 0.071 Uiso 1 1 calc R U
H2B H 0.3720 -0.0489 0.2131 0.071 Uiso 1 1 calc R U
H2C H 0.2583 -0.0455 0.2021 0.071 Uiso 1 1 calc R U
C13 C 0.52157(16) 0.15473(13) 0.35452(10) 0.0252(5) Uani 1 1 d . .
C14 C 0.61797(16) 0.15586(14) 0.37215(10) 0.0292(5) Uani 1 1 d . .
H14 H 0.6438 0.1412 0.4107 0.035 Uiso 1 1 calc R U
C15 C 0.66828(16) 0.18267(13) 0.32224(10) 0.0257(5) Uani 1 1 d . .
C16 C 0.77291(16) 0.20253(16) 0.31590(11) 0.0322(5) Uani 1 1 d . .
H16 H 0.7949 0.1838 0.2751 0.039 Uiso 1 1 calc R U
C16A C 0.83350(19) 0.16121(17) 0.36486(13) 0.0440(7) Uani 1 1 d . .
H16A H 0.9013 0.1753 0.3595 0.053 Uiso 1 1 calc R U
H16B H 0.8122 0.1784 0.4052 0.053 Uiso 1 1 calc R U
H16C H 0.8259 0.1035 0.3612 0.053 Uiso 1 1 calc R U
C16B C 0.7880(2) 0.29202(17) 0.31949(14) 0.0469(7) Uani 1 1 d . .
H16D H 0.8565 0.3041 0.3153 0.056 Uiso 1 1 calc R U
H16E H 0.7519 0.3180 0.2866 0.056 Uiso 1 1 calc R U
H16F H 0.7652 0.3116 0.3589 0.056 Uiso 1 1 calc R U
C17 C 0.43602(17) 0.12414(15) 0.38892(11) 0.0330(5) Uani 1 1 d . .
H17 H 0.3769 0.1452 0.3685 0.040 Uiso 1 1 calc R U
C17A C 0.4344(2) 0.15145(19) 0.45493(12) 0.0514(8) Uani 1 1 d . .
H17A H 0.3774 0.1299 0.4750 0.062 Uiso 1 1 calc R U
H17B H 0.4924 0.1325 0.4759 0.062 Uiso 1 1 calc R U
H17C H 0.4325 0.2097 0.4564 0.062 Uiso 1 1 calc R U
C17B C 0.4329(2) 0.03475(18) 0.38494(15) 0.0617(9) Uani 1 1 d . .
H17D H 0.3771 0.0149 0.4074 0.074 Uiso 1 1 calc R U
H17E H 0.4277 0.0187 0.3422 0.074 Uiso 1 1 calc R U
H17F H 0.4918 0.0125 0.4027 0.074 Uiso 1 1 calc R U
C23 C 0.42385(16) 0.14888(14) 0.11270(10) 0.0291(5) Uani 1 1 d . .
C24 C 0.49091(18) 0.09005(15) 0.09828(11) 0.0361(6) Uani 1 1 d . .
H24 H 0.4831 0.0479 0.0699 0.043 Uiso 1 1 calc R U
C25 C 0.57089(17) 0.10585(14) 0.13375(10) 0.0302(5) Uani 1 1 d . .
C26 C 0.66191(19) 0.05859(16) 0.14039(13) 0.0407(6) Uani 1 1 d . .
H26 H 0.7172 0.0964 0.1423 0.049 Uiso 1 1 calc R U
C26A C 0.6598(2) 0.01124(19) 0.19960(14) 0.0610(9) Uani 1 1 d . .
H26A H 0.7193 -0.0195 0.2037 0.073 Uiso 1 1 calc R U
H26B H 0.6540 0.0478 0.2341 0.073 Uiso 1 1 calc R U
H26C H 0.6048 -0.0251 0.1990 0.073 Uiso 1 1 calc R U
C26B C 0.6766(2) 0.00298(18) 0.08655(14) 0.0549(8) Uani 1 1 d . .
H26D H 0.7365 -0.0269 0.0923 0.066 Uiso 1 1 calc R U
H26E H 0.6225 -0.0341 0.0838 0.066 Uiso 1 1 calc R U
H26F H 0.6804 0.0342 0.0490 0.066 Uiso 1 1 calc R U
C27 C 0.32613(18) 0.16254(16) 0.08396(11) 0.0362(6) Uani 1 1 d . .
H27 H 0.2920 0.2039 0.1084 0.043 Uiso 1 1 calc R U
C27A C 0.2643(2) 0.0876(2) 0.08330(14) 0.0580(9) Uani 1 1 d . .
H27A H 0.2020 0.0995 0.0643 0.070 Uiso 1 1 calc R U
H27B H 0.2968 0.0460 0.0600 0.070 Uiso 1 1 calc R U
H27C H 0.2544 0.0693 0.1251 0.070 Uiso 1 1 calc R U
C27B C 0.3367(2) 0.1936(2) 0.01934(13) 0.0521(8) Uani 1 1 d . .
H27D H 0.2730 0.2022 0.0014 0.062 Uiso 1 1 calc R U
H27E H 0.3721 0.2440 0.0201 0.062 Uiso 1 1 calc R U
H27F H 0.3720 0.1548 -0.0051 0.062 Uiso 1 1 calc R U
C33 C 0.55214(16) 0.42467(13) 0.23490(10) 0.0270(5) Uani 1 1 d . .
C34 C 0.63396(16) 0.43880(14) 0.20002(11) 0.0305(5) Uani 1 1 d . .
H34 H 0.6623 0.4889 0.1916 0.037 Uiso 1 1 calc R U
C35 C 0.66548(15) 0.36543(14) 0.18024(10) 0.0258(5) Uani 1 1 d . .
C36 C 0.74963(16) 0.34452(15) 0.14055(11) 0.0319(5) Uani 1 1 d . .
H36 H 0.7905 0.3053 0.1630 0.038 Uiso 1 1 calc R U
C36A C 0.7164(2) 0.30616(19) 0.08125(12) 0.0487(7) Uani 1 1 d . .
H36A H 0.7724 0.2932 0.0563 0.058 Uiso 1 1 calc R U
H36B H 0.6806 0.2574 0.0903 0.058 Uiso 1 1 calc R U
H36C H 0.6747 0.3432 0.0590 0.058 Uiso 1 1 calc R U
C36B C 0.81055(19) 0.41810(17) 0.12768(13) 0.0463(7) Uani 1 1 d . .
H36D H 0.8649 0.4034 0.1018 0.056 Uiso 1 1 calc R U
H36E H 0.7712 0.4581 0.1068 0.056 Uiso 1 1 calc R U
H36F H 0.8347 0.4400 0.1662 0.056 Uiso 1 1 calc R U
C37 C 0.49157(17) 0.48449(14) 0.26783(11) 0.0336(5) Uani 1 1 d . .
H37 H 0.4446 0.4550 0.2937 0.040 Uiso 1 1 calc R U
C37A C 0.4354(2) 0.53694(17) 0.22385(14) 0.0475(7) Uani 1 1 d . .
H37A H 0.3968 0.5751 0.2469 0.057 Uiso 1 1 calc R U
H37B H 0.4802 0.5657 0.1976 0.057 Uiso 1 1 calc R U
H37C H 0.3929 0.5038 0.1987 0.057 Uiso 1 1 calc R U
C37B C 0.5539(2) 0.53627(16) 0.30955(13) 0.0470(7) Uani 1 1 d . .
H37D H 0.5132 0.5749 0.3306 0.056 Uiso 1 1 calc R U
H37E H 0.5866 0.5026 0.3396 0.056 Uiso 1 1 calc R U
H37F H 0.6017 0.5645 0.2852 0.056 Uiso 1 1 calc R U
C43 C 0.28255(18) 0.38036(14) 0.11415(10) 0.0306(5) Uani 1 1 d . .
C44 C 0.18940(18) 0.35347(15) 0.10237(11) 0.0351(6) Uani 1 1 d . .
H44 H 0.1496 0.3673 0.0687 0.042 Uiso 1 1 calc R U
C45 C 0.16679(16) 0.30245(14) 0.14979(11) 0.0302(5) Uani 1 1 d . .
C46 C 0.07707(19) 0.25539(17) 0.16271(14) 0.0427(7) Uani 1 1 d . .
H46 H 0.0973 0.2017 0.1776 0.051 Uiso 1 1 calc R U
C46A C 0.0182(2) 0.2935(3) 0.21196(15) 0.0710(11) Uani 1 1 d . .
H46A H -0.0394 0.2616 0.2193 0.085 Uiso 1 1 calc R U
H46B H 0.0564 0.2967 0.2495 0.085 Uiso 1 1 calc R U
H46C H -0.0006 0.3472 0.1992 0.085 Uiso 1 1 calc R U
C46B C 0.0167(2) 0.2434(2) 0.10579(16) 0.0618(9) Uani 1 1 d . .
H46D H 0.0559 0.2186 0.0741 0.074 Uiso 1 1 calc R U
H46E H -0.0381 0.2090 0.1152 0.074 Uiso 1 1 calc R U
H46F H -0.0069 0.2950 0.0913 0.074 Uiso 1 1 calc R U
C47 C 0.3444(2) 0.43721(17) 0.07849(12) 0.0422(6) Uani 1 1 d . .
H47 H 0.3448 0.4888 0.1011 0.051 Uiso 1 1 calc R U
C47A C 0.4476(2) 0.4094(2) 0.07471(15) 0.0598(9) Uani 1 1 d . .
H47A H 0.4851 0.4478 0.0513 0.072 Uiso 1 1 calc R U
H47B H 0.4747 0.4048 0.1159 0.072 Uiso 1 1 calc R U
H47C H 0.4498 0.3574 0.0546 0.072 Uiso 1 1 calc R U
C47B C 0.3027(2) 0.4537(2) 0.01590(13) 0.0591(9) Uani 1 1 d . .
H47D H 0.3446 0.4907 -0.0059 0.071 Uiso 1 1 calc R U
H47E H 0.2978 0.4038 -0.0070 0.071 Uiso 1 1 calc R U
H47F H 0.2386 0.4772 0.0200 0.071 Uiso 1 1 calc R U
C53 C 0.35803(17) 0.35834(14) 0.40175(10) 0.0292(5) Uani 1 1 d . .
C54 C 0.26869(17) 0.33903(15) 0.42572(11) 0.0349(6) Uani 1 1 d . .
H54 H 0.2443 0.3536 0.4645 0.042 Uiso 1 1 calc R U
C55 C 0.22229(16) 0.29387(15) 0.38115(10) 0.0290(5) Uani 1 1 d . .
C56 C 0.12534(19) 0.25399(17) 0.38292(12) 0.0409(6) Uani 1 1 d . .
H56 H 0.1027 0.2473 0.3399 0.049 Uiso 1 1 calc R U
C56A C 0.0535(3) 0.3045(3) 0.4150(3) 0.140(3) Uani 1 1 d . .
H56A H -0.0087 0.2773 0.4155 0.167 Uiso 1 1 calc R U
H56B H 0.0752 0.3141 0.4569 0.167 Uiso 1 1 calc R U
H56C H 0.0468 0.3554 0.3937 0.167 Uiso 1 1 calc R U
C56B C 0.1336(3) 0.1723(2) 0.41077(19) 0.0920(15) Uani 1 1 d . .
H56D H 0.1813 0.1412 0.3884 0.110 Uiso 1 1 calc R U
H56E H 0.1536 0.1771 0.4535 0.110 Uiso 1 1 calc R U
H56F H 0.0711 0.1455 0.4085 0.110 Uiso 1 1 calc R U
C57 C 0.43903(18) 0.40451(15) 0.43072(11) 0.0342(6) Uani 1 1 d . .
H57 H 0.4389 0.4591 0.4127 0.041 Uiso 1 1 calc R U
C57A C 0.4225(2) 0.41286(18) 0.49919(11) 0.0495(7) Uani 1 1 d . .
H57A H 0.4756 0.4430 0.5175 0.059 Uiso 1 1 calc R U
H57B H 0.3619 0.4410 0.5062 0.059 Uiso 1 1 calc R U
H57C H 0.4194 0.3600 0.5178 0.059 Uiso 1 1 calc R U
C57B C 0.53690(19) 0.36684(18) 0.41782(14) 0.0475(7) Uani 1 1 d . .
H57D H 0.5876 0.3985 0.4373 0.057 Uiso 1 1 calc R U
H57E H 0.5383 0.3126 0.4341 0.057 Uiso 1 1 calc R U
H57F H 0.5475 0.3653 0.3738 0.057 Uiso 1 1 calc R U
B1 B 0.62043(18) 0.21915(15) 0.20959(11) 0.0240(5) Uani 1 1 d . .
H1B H 0.6884 0.2064 0.1987 0.029 Uiso 1 1 calc R U

loop_
_atom_site_aniso_label
_atom_site_aniso_U_11
_atom_site_aniso_U_22
_atom_site_aniso_U_33
_atom_site_aniso_U_23
_atom_site_aniso_U_13
_atom_site_aniso_U_12
Sm 0.01914(6) 0.01969(6) 0.02159(6) -0.00158(4) 0.00126(4) -0.00032(4)
N1 0.0313(11) 0.0305(12) 0.0406(12) -0.0003(9) 0.0005(9) -0.0058(9)
N11 0.0184(9) 0.0240(10) 0.0245(9) -0.0004(8) 0.0015(7) -0.0005(7)
N12 0.0230(9) 0.0244(10) 0.0263(9) 0.0007(8) 0.0018(7) -0.0005(7)
N21 0.0232(9) 0.0241(10) 0.0242(9) -0.0006(7) 0.0028(7) 0.0026(7)
N22 0.0231(9) 0.0273(10) 0.0247(9) -0.0029(8) 0.0000(7) 0.0033(8)
N31 0.0215(9) 0.0228(10) 0.0253(9) 0.0009(7) 0.0028(7) -0.0011(7)
N32 0.0221(9) 0.0234(10) 0.0274(9) -0.0026(7) 0.0046(7) 0.0009(7)
N41 0.0263(10) 0.0244(10) 0.0277(10) -0.0004(8) 0.0001(8) 0.0010(8)
N42 0.0275(10) 0.0245(10) 0.0286(10) -0.0007(8) 0.0008(8) -0.0001(8)
N51 0.0231(9) 0.0283(10) 0.0271(10) -0.0030(8) 0.0011(8) -0.0007(8)
N52 0.0229(9) 0.0272(10) 0.0291(10) -0.0029(8) 0.0029(8) -0.0021(8)
C1 0.0337(14) 0.0342(15) 0.0397(14) 0.0012(11) 0.0026(11) -0.0067(11)
C2 0.076(2) 0.0260(15) 0.077(2) 0.0000(15) 0.0065(18) -0.0063(15)
C13 0.0275(11) 0.0242(12) 0.0239(11) 0.0017(9) 0.0028(9) -0.0004(9)
C14 0.0300(12) 0.0327(13) 0.0249(11) 0.0031(9) -0.0026(9) 0.0014(10)
C15 0.0249(11) 0.0241(12) 0.0282(11) -0.0034(9) -0.0014(9) 0.0017(9)
C16 0.0235(12) 0.0428(15) 0.0303(12) -0.0034(11) -0.0018(9) 0.0003(10)
C16A 0.0324(14) 0.0441(17) 0.0552(17) -0.0050(13) -0.0119(12) 0.0057(12)
C16B 0.0361(15) 0.0451(16) 0.0593(18) 0.0094(14) -0.0108(13) -0.0118(13)
C17 0.0300(13) 0.0381(15) 0.0310(12) 0.0060(10) 0.0063(10) -0.0018(10)
C17A 0.0592(19) 0.059(2) 0.0367(15) 0.0002(13) 0.0170(13) -0.0068(15)
C17B 0.068(2) 0.0469(19) 0.070(2) -0.0012(16) 0.0242(17) -0.0190(16)
C23 0.0287(12) 0.0321(13) 0.0266(11) -0.0066(10) 0.0015(9) 0.0004(10)
C24 0.0383(14) 0.0332(14) 0.0367(13) -0.0143(11) -0.0022(11) 0.0054(11)
C25 0.0319(13) 0.0269(13) 0.0317(12) -0.0052(10) 0.0024(10) 0.0040(10)
C26 0.0348(14) 0.0345(15) 0.0527(16) -0.0141(12) -0.0006(12) 0.0088(11)
C26A 0.072(2) 0.0475(19) 0.064(2) -0.0074(16) -0.0198(17) 0.0287(16)
C26B 0.0474(18) 0.0497(19) 0.067(2) -0.0200(16) 0.0068(15) 0.0174(14)
C27 0.0340(13) 0.0429(16) 0.0318(13) -0.0146(11) -0.0054(10) 0.0054(11)
C27A 0.0445(18) 0.076(2) 0.0529(18) 0.0004(16) -0.0137(14) -0.0189(16)
C27B 0.0535(18) 0.058(2) 0.0445(16) 0.0033(14) -0.0137(14) 0.0024(15)
C33 0.0261(12) 0.0230(12) 0.0319(12) 0.0008(9) 0.0024(9) -0.0026(9)
C34 0.0292(12) 0.0249(12) 0.0373(13) 0.0047(10) 0.0033(10) -0.0051(10)
C35 0.0229(11) 0.0289(12) 0.0255(11) 0.0043(9) -0.0006(9) -0.0014(9)
C36 0.0256(12) 0.0357(14) 0.0344(13) 0.0060(10) 0.0079(10) -0.0008(10)
C36A 0.0521(18) 0.060(2) 0.0339(14) -0.0012(13) 0.0127(12) -0.0016(15)
C36B 0.0350(15) 0.0484(18) 0.0559(17) 0.0098(14) 0.0173(13) -0.0057(12)
C37 0.0313(13) 0.0242(13) 0.0456(14) -0.0061(11) 0.0081(11) -0.0017(10)
C37A 0.0441(16) 0.0381(16) 0.0603(18) -0.0041(13) 0.0034(14) 0.0103(13)
C37B 0.0506(17) 0.0342(15) 0.0562(18) -0.0141(13) 0.0036(14) -0.0042(13)
C43 0.0387(14) 0.0250(12) 0.0282(12) 0.0009(9) 0.0007(10) 0.0047(10)
C44 0.0380(14) 0.0328(14) 0.0343(13) 0.0009(11) -0.0104(11) 0.0067(11)
C45 0.0286(12) 0.0294(13) 0.0326(12) -0.0012(10) -0.0050(10) 0.0044(10)
C46 0.0309(14) 0.0426(16) 0.0545(17) 0.0080(13) -0.0118(13) -0.0034(11)
C46A 0.0406(18) 0.122(3) 0.0505(19) -0.001(2) 0.0022(15) -0.020(2)
C46B 0.0472(19) 0.075(2) 0.063(2) -0.0087(17) -0.0153(16) -0.0166(16)
C47 0.0554(17) 0.0353(15) 0.0358(14) 0.0058(11) 0.0016(12) -0.0039(13)
C47A 0.0478(18) 0.074(2) 0.0573(19) 0.0232(17) 0.0036(15) -0.0159(16)
C47B 0.067(2) 0.069(2) 0.0413(17) 0.0195(15) 0.0088(15) 0.0088(17)
C53 0.0318(12) 0.0280(13) 0.0279(12) -0.0038(9) -0.0014(10) 0.0010(10)
C54 0.0338(13) 0.0437(16) 0.0272(12) -0.0077(11) 0.0065(10) -0.0001(11)
C55 0.0236(11) 0.0369(13) 0.0267(11) -0.0023(10) 0.0037(9) 0.0015(10)
C56 0.0307(14) 0.0590(19) 0.0329(13) -0.0049(12) 0.0050(11) -0.0085(12)
C56A 0.038(2) 0.155(5) 0.226(6) -0.114(5) 0.058(3) -0.029(3)
C56B 0.074(3) 0.099(3) 0.103(3) 0.043(3) -0.032(2) -0.052(2)
C57 0.0423(14) 0.0301(13) 0.0303(12) -0.0048(10) -0.0021(11) -0.0069(11)
C57A 0.064(2) 0.0528(18) 0.0313(14) -0.0092(13) -0.0092(13) -0.0154(15)
C57B 0.0372(15) 0.0479(18) 0.0574(18) -0.0074(14) -0.0096(13) -0.0077(13)
B1 0.0205(12) 0.0251(14) 0.0264(12) 0.0001(10) 0.0020(10) -0.0002(9)

loop_
_atom_type_symbol
_atom_type_description
_atom_type_scat_dispersion_real
_atom_type_scat_dispersion_imag
_atom_type_scat_source
C C 0.0033 0.0016 'International Tables Vol C Tables 4.2.6.8 and 6.1.1.4'
H H 0.0000 0.0000 'International Tables Vol C Tables 4.2.6.8 and 6.1.1.4'
B B 0.0013 0.0007 'International Tables Vol C Tables 4.2.6.8 and 6.1.1.4'
N N 0.0061 0.0033 'International Tables Vol C Tables 4.2.6.8 and 6.1.1.4'
Sm Sm -0.1638 3.4418 'International Tables Vol C Tables 4.2.6.8 and 6.1.1.4'

loop_
_geom_angle_atom_site_label_1
_geom_angle_atom_site_label_2
_geom_angle_atom_site_label_3
_geom_angle
N41 Sm N51 85.38(6)
N41 Sm N52 108.12(6)
N51 Sm N52 33.63(6)
N41 Sm N42 33.46(6)
N51 Sm N42 105.82(6)
N52 Sm N42 112.21(6)
N41 Sm N32 120.03(6)
N51 Sm N32 119.19(6)
N52 Sm N32 86.09(6)
N42 Sm N32 86.77(6)
N41 Sm N22 91.57(6)
N51 Sm N22 160.99(6)
N52 Sm N22 159.35(6)
N42 Sm N22 80.77(6)
N32 Sm N22 78.46(6)
N41 Sm N12 159.12(6)
N51 Sm N12 99.49(6)
N52 Sm N12 85.76(6)
N42 Sm N12 153.93(6)
N32 Sm N12 75.37(6)
N22 Sm N12 77.19(6)
N41 Sm N1 85.82(6)
N51 Sm N1 86.20(6)
N52 Sm N1 111.85(6)
N42 Sm N1 113.03(6)
N32 Sm N1 143.20(6)
N22 Sm N1 74.87(6)
N12 Sm N1 74.35(6)
C1 N1 Sm 159.16(19)
C15 N11 N12 109.91(17)
C15 N11 B1 129.65(18)
N12 N11 B1 120.32(17)
C13 N12 N11 106.40(17)
C13 N12 Sm 129.81(14)
N11 N12 Sm 114.01(12)
C25 N21 N22 110.00(18)
C25 N21 B1 128.97(19)
N22 N21 B1 120.79(17)
C23 N22 N21 106.06(17)
C23 N22 Sm 130.90(14)
N21 N22 Sm 113.13(12)
C35 N31 N32 109.83(17)
C35 N31 B1 128.57(18)
N32 N31 B1 119.45(16)
C33 N32 N31 106.40(17)
C33 N32 Sm 133.89(14)
N31 N32 Sm 114.37(12)
C45 N41 N42 108.57(18)
C45 N41 Sm 168.12(16)
N42 N41 Sm 74.87(11)
C43 N42 N41 107.76(18)
C43 N42 Sm 168.23(16)
N41 N42 Sm 71.67(11)
C55 N51 N52 108.45(18)
C55 N51 Sm 176.69(17)
N52 N51 Sm 74.20(11)
C53 N52 N51 107.86(18)
C53 N52 Sm 177.86(17)
N51 N52 Sm 72.17(11)
N1 C1 C2 179.2(3)
N12 C13 C14 110.26(19)
N12 C13 C17 120.6(2)
C14 C13 C17 128.9(2)
C15 C14 C13 106.01(19)
N11 C15 C14 107.40(19)
N11 C15 C16 122.4(2)
C14 C15 C16 130.0(2)
C15 C16 C16B 110.4(2)
C15 C16 C16A 111.4(2)
C16B C16 C16A 109.8(2)
C13 C17 C17B 109.6(2)
C13 C17 C17A 113.0(2)
C17B C17 C17A 110.9(2)
N22 C23 C24 110.2(2)
N22 C23 C27 121.9(2)
C24 C23 C27 127.8(2)
C25 C24 C23 105.8(2)
N21 C25 C24 107.8(2)
N21 C25 C26 123.0(2)
C24 C25 C26 129.0(2)
C25 C26 C26B 111.6(2)
C25 C26 C26A 109.8(2)
C26B C26 C26A 110.2(2)
C23 C27 C27B 110.4(2)
C23 C27 C27A 112.6(2)
C27B C27 C27A 109.5(2)
N32 C33 C34 109.9(2)
N32 C33 C37 122.3(2)
C34 C33 C37 127.7(2)
C35 C34 C33 106.4(2)
N31 C35 C34 107.44(19)
N31 C35 C36 122.7(2)
C34 C35 C36 129.8(2)
C35 C36 C36A 111.1(2)
C35 C36 C36B 110.6(2)
C36A C36 C36B 110.6(2)
C33 C37 C37A 111.8(2)
C33 C37 C37B 110.6(2)
C37A C37 C37B 109.7(2)
N42 C43 C44 108.8(2)
N42 C43 C47 121.3(2)
C44 C43 C47 129.9(2)
C45 C44 C43 106.0(2)
N41 C45 C44 108.8(2)
N41 C45 C46 120.0(2)
C44 C45 C46 131.2(2)
C46A C46 C45 111.5(2)
C46A C46 C46B 110.4(3)
C45 C46 C46B 111.8(2)
C43 C47 C47A 112.1(2)
C43 C47 C47B 111.8(2)
C47A C47 C47B 111.4(2)
N52 C53 C54 109.0(2)
N52 C53 C57 122.1(2)
C54 C53 C57 129.0(2)
C53 C54 C55 105.8(2)
N51 C55 C54 108.9(2)
N51 C55 C56 121.6(2)
C54 C55 C56 129.4(2)
C56A C56 C55 111.2(3)
C56A C56 C56B 112.1(4)
C55 C56 C56B 110.5(2)
C53 C57 C57A 110.3(2)
C53 C57 C57B 111.9(2)
C57A C57 C57B 111.1(2)
N11 B1 N31 108.68(17)
N11 B1 N21 109.99(18)
N31 B1 N21 111.56(18)

loop_
_geom_bond_atom_site_label_1
_geom_bond_atom_site_label_2
_geom_bond_distance
Sm N41 2.3791(18)
Sm N51 2.3835(18)
Sm N52 2.4092(18)
Sm N42 2.4195(19)
Sm N32 2.5363(18)
Sm N22 2.5709(18)
Sm N12 2.5743(18)
Sm N1 2.601(2)
N1 C1 1.135(3)
N11 C15 1.360(3)
N11 N12 1.375(2)
N11 B1 1.546(3)
N12 C13 1.337(3)
N21 C25 1.353(3)
N21 N22 1.383(2)
N21 B1 1.550(3)
N22 C23 1.343(3)
N31 C35 1.360(3)
N31 N32 1.383(2)
N31 B1 1.548(3)
N32 C33 1.343(3)
N41 C45 1.346(3)
N41 N42 1.382(3)
N42 C43 1.351(3)
N51 C55 1.338(3)
N51 N52 1.387(2)
N52 C53 1.346(3)
C1 C2 1.459(4)
C13 C14 1.394(3)
C13 C17 1.505(3)
C14 C15 1.380(3)
C15 C16 1.501(3)
C16 C16B 1.522(4)
C16 C16A 1.530(3)
C17 C17B 1.507(4)
C17 C17A 1.521(3)
C23 C24 1.398(3)
C23 C27 1.514(3)
C24 C25 1.381(3)
C25 C26 1.502(3)
C26 C26B 1.522(4)
C26 C26A 1.525(4)
C27 C27B 1.521(4)
C27 C27A 1.526(4)
C33 C34 1.397(3)
C33 C37 1.501(3)
C34 C35 1.381(3)
C35 C36 1.506(3)
C36 C36A 1.523(4)
C36 C36B 1.528(3)
C37 C37A 1.521(4)
C37 C37B 1.530(3)
C43 C44 1.396(3)
C43 C47 1.509(3)
C44 C45 1.387(3)
C45 C46 1.507(4)
C46 C46A 1.504(4)
C46 C46B 1.516(4)
C47 C47A 1.514(4)
C47 C47B 1.514(4)
C53 C54 1.392(3)
C53 C57 1.507(3)
C54 C55 1.395(3)
C55 C56 1.508(3)
C56 C56A 1.493(4)
C56 C56B 1.509(4)
C57 C57A 1.529(3)
C57 C57B 1.530(4)

loop_
_geom_torsion_atom_site_label_1
_geom_torsion_atom_site_label_2
_geom_torsion_atom_site_label_3
_geom_torsion_atom_site_label_4
_geom_torsion
N41 Sm N1 C1 127.2(6)
N51 Sm N1 C1 -147.2(6)
N52 Sm N1 C1 -125.0(6)
N42 Sm N1 C1 107.2(6)
N32 Sm N1 C1 -10.6(6)
N22 Sm N1 C1 34.4(6)
N12 Sm N1 C1 -46.2(6)
C15 N11 N12 C13 -1.3(2)
B1 N11 N12 C13 175.13(19)
C15 N11 N12 Sm 148.22(14)
B1 N11 N12 Sm -35.4(2)
N41 Sm N12 C13 -102.9(2)
N51 Sm N12 C13 -0.8(2)
N52 Sm N12 C13 29.97(19)
N42 Sm N12 C13 165.27(17)
N32 Sm N12 C13 117.03(19)
N22 Sm N12 C13 -161.8(2)
N1 Sm N12 C13 -84.13(19)
N41 Sm N12 N11 116.43(18)
N51 Sm N12 N11 -141.51(13)
N52 Sm N12 N11 -110.71(14)
N42 Sm N12 N11 24.6(2)
N32 Sm N12 N11 -23.65(13)
N22 Sm N12 N11 57.57(13)
N1 Sm N12 N11 135.19(14)
C25 N21 N22 C23 -1.2(2)
B1 N21 N22 C23 173.74(19)
C25 N21 N22 Sm 148.56(15)
B1 N21 N22 Sm -36.5(2)
N41 Sm N22 C23 -43.5(2)
N51 Sm N22 C23 36.9(3)
N52 Sm N22 C23 153.8(2)
N42 Sm N22 C23 -75.3(2)
N32 Sm N22 C23 -163.8(2)
N12 Sm N22 C23 118.8(2)
N1 Sm N22 C23 41.8(2)
N41 Sm N22 N21 176.36(14)
N51 Sm N22 N21 -103.3(2)
N52 Sm N22 N21 13.7(3)
N42 Sm N22 N21 144.57(15)
N32 Sm N22 N21 56.00(14)
N12 Sm N22 N21 -21.41(13)
N1 Sm N22 N21 -98.40(14)
C35 N31 N32 C33 -1.0(2)
B1 N31 N32 C33 163.72(18)
C35 N31 N32 Sm 156.90(13)
B1 N31 N32 Sm -38.4(2)
N41 Sm N32 C33 46.0(2)
N51 Sm N32 C33 -56.5(2)
N52 Sm N32 C33 -62.7(2)
N42 Sm N32 C33 49.9(2)
N22 Sm N32 C33 131.1(2)
N12 Sm N32 C33 -149.3(2)
N1 Sm N32 C33 175.22(18)
N41 Sm N32 N31 -103.97(14)
N51 Sm N32 N31 153.54(13)
N52 Sm N32 N31 147.33(14)
N42 Sm N32 N31 -100.12(14)
N22 Sm N32 N31 -18.89(13)
N12 Sm N32 N31 60.71(13)
N1 Sm N32 N31 25.23(19)
N51 Sm N41 C45 -123.3(8)
N52 Sm N41 C45 -148.4(8)
N42 Sm N41 C45 108.5(8)
N32 Sm N41 C45 115.5(8)
N22 Sm N41 C45 37.9(8)
N12 Sm N41 C45 -18.7(9)
N1 Sm N41 C45 -36.8(8)
N51 Sm N41 N42 128.20(12)
N52 Sm N41 N42 103.08(11)
N32 Sm N41 N42 6.98(13)
N22 Sm N41 N42 -70.59(11)
N12 Sm N41 N42 -127.19(16)
N1 Sm N41 N42 -145.29(12)
C45 N41 N42 C43 -0.5(2)
Sm N41 N42 C43 167.64(16)
C45 N41 N42 Sm -168.12(17)
N41 Sm N42 C43 -89.1(8)
N51 Sm N42 C43 -143.6(8)
N52 Sm N42 C43 -178.6(8)
N32 Sm N42 C43 96.9(8)
N22 Sm N42 C43 18.1(8)
N12 Sm N42 C43 50.6(8)
N1 Sm N42 C43 -51.0(8)
N51 Sm N42 N41 -54.50(12)
N52 Sm N42 N41 -89.51(12)
N32 Sm N42 N41 -173.95(11)
N22 Sm N42 N41 107.22(11)
N12 Sm N42 N41 139.75(13)
N1 Sm N42 N41 38.11(13)
N41 Sm N51 N52 -133.23(12)
N42 Sm N51 N52 -106.46(11)
N32 Sm N51 N52 -11.23(13)
N22 Sm N51 N52 145.42(17)
N12 Sm N51 N52 67.24(12)
N1 Sm N51 N52 140.67(12)
C55 N51 N52 C53 0.2(3)
Sm N51 N52 C53 -177.75(17)
C55 N51 N52 Sm 177.92(18)
N41 Sm N52 N51 49.83(12)
N42 Sm N52 N51 85.29(12)
N32 Sm N52 N51 170.19(12)
N22 Sm N52 N51 -148.39(16)
N12 Sm N52 N51 -114.21(12)
N1 Sm N52 N51 -42.95(13)
N11 N12 C13 C14 0.7(2)
Sm N12 C13 C14 -142.21(17)
N11 N12 C13 C17 -174.00(19)
Sm N12 C13 C17 43.1(3)
N12 C13 C14 C15 0.2(3)
C17 C13 C14 C15 174.3(2)
N12 N11 C15 C14 1.4(2)
B1 N11 C15 C14 -174.6(2)
N12 N11 C15 C16 -174.2(2)
B1 N11 C15 C16 9.8(4)
C13 C14 C15 N11 -0.9(3)
C13 C14 C15 C16 174.2(2)
N11 C15 C16 C16B 74.2(3)
C14 C15 C16 C16B -100.3(3)
N11 C15 C16 C16A -163.6(2)
C14 C15 C16 C16A 21.9(4)
N12 C13 C17 C17B 95.6(3)
C14 C13 C17 C17B -77.9(3)
N12 C13 C17 C17A -140.2(2)
C14 C13 C17 C17A 46.2(4)
N21 N22 C23 C24 0.9(3)
Sm N22 C23 C24 -141.29(18)
N21 N22 C23 C27 -175.4(2)
Sm N22 C23 C27 42.4(3)
N22 C23 C24 C25 -0.3(3)
C27 C23 C24 C25 175.7(2)
N22 N21 C25 C24 1.0(3)
B1 N21 C25 C24 -173.4(2)
N22 N21 C25 C26 -174.9(2)
B1 N21 C25 C26 10.8(4)
C23 C24 C25 N21 -0.4(3)
C23 C24 C25 C26 175.1(3)
N21 C25 C26 C26B -164.3(2)
C24 C25 C26 C26B 20.7(4)
N21 C25 C26 C26A 73.3(3)
C24 C25 C26 C26A -101.7(3)
N22 C23 C27 C27B 105.4(3)
C24 C23 C27 C27B -70.2(3)
N22 C23 C27 C27A -131.9(3)
C24 C23 C27 C27A 52.5(4)
N31 N32 C33 C34 0.8(2)
Sm N32 C33 C34 -150.83(16)
N31 N32 C33 C37 -178.3(2)
Sm N32 C33 C37 30.1(3)
N32 C33 C34 C35 -0.3(3)
C37 C33 C34 C35 178.7(2)
N32 N31 C35 C34 0.8(2)
B1 N31 C35 C34 -162.1(2)
N32 N31 C35 C36 -178.67(19)
B1 N31 C35 C36 18.4(3)
C33 C34 C35 N31 -0.3(3)
C33 C34 C35 C36 179.1(2)
N31 C35 C36 C36A 62.7(3)
C34 C35 C36 C36A -116.7(3)
N31 C35 C36 C36B -174.0(2)
C34 C35 C36 C36B 6.6(4)
N32 C33 C37 C37A -111.5(3)
C34 C33 C37 C37A 69.6(3)
N32 C33 C37 C37B 125.9(2)
C34 C33 C37 C37B -53.0(3)
N41 N42 C43 C44 0.5(3)
Sm N42 C43 C44 85.7(8)
N41 N42 C43 C47 179.9(2)
Sm N42 C43 C47 -94.8(8)
N42 C43 C44 C45 -0.3(3)
C47 C43 C44 C45 -179.7(2)
N42 N41 C45 C44 0.3(3)
Sm N41 C45 C44 -104.7(8)
N42 N41 C45 C46 -179.5(2)
Sm N41 C45 C46 75.4(8)
C43 C44 C45 N41 0.0(3)
C43 C44 C45 C46 179.8(3)
N41 C45 C46 C46A 76.5(3)
C44 C45 C46 C46A -103.3(3)
N41 C45 C46 C46B -159.5(2)
C44 C45 C46 C46B 20.7(4)
N42 C43 C47 C47A 42.6(3)
C44 C43 C47 C47A -138.1(3)
N42 C43 C47 C47B 168.6(2)
C44 C43 C47 C47B -12.1(4)
N51 N52 C53 C54 -0.1(3)
N51 N52 C53 C57 178.3(2)
N52 C53 C54 C55 0.0(3)
C57 C53 C54 C55 -178.2(2)
N52 N51 C55 C54 -0.2(3)
N52 N51 C55 C56 -177.6(2)
C53 C54 C55 N51 0.1(3)
C53 C54 C55 C56 177.2(3)
N51 C55 C56 C56A -144.5(4)
C54 C55 C56 C56A 38.7(5)
N51 C55 C56 C56B 90.4(3)
C54 C55 C56 C56B -86.5(4)
N52 C53 C57 C57A -164.1(2)
C54 C53 C57 C57A 14.0(4)
N52 C53 C57 C57B -39.9(3)
C54 C53 C57 C57B 138.1(3)
C15 N11 B1 N31 -99.1(3)
N12 N11 B1 N31 85.3(2)
C15 N11 B1 N21 138.5(2)
N12 N11 B1 N21 -37.1(3)
C35 N31 B1 N11 125.1(2)
N32 N31 B1 N11 -36.4(2)
C35 N31 B1 N21 -113.4(2)
N32 N31 B1 N21 85.0(2)
C25 N21 B1 N11 -99.9(3)
N22 N21 B1 N11 86.3(2)
C25 N21 B1 N31 139.5(2)
N22 N21 B1 N31 -34.4(3)
